data_7206960
loop_
_publ_author_name
'Wallentin, Carl-Johan'
'Orentas, Edvinas'
'Johnson, Magnus T.'
'B\'athori, Nikoletta B.'
'Butkus, Eugenijus'
'Wendt, Ola F.'
'W\"arnmark, Kenneth'
'\"Ohrstr\"om, Lars'

_publ_section_title
;
 Synthetic and crystallographic studies of bicyclo[3.3.1]nonane
 derivatives: from strong to weak hydrogen bonds and the stereochemistry
 of network formation
;
_journal_issue 1
_journal_name_full CrystEngComm
_journal_page_first 178
_journal_paper_doi 10.1039/c1ce05673e
_journal_volume 14
_journal_year 2012
_chemical_formula_sum 'C11 H10 N2'
_chemical_formula_weight 170.21
_chemical_name_systematic
;
?
;
_space_group_IT_number 18
_symmetry_cell_setting orthorhombic
_symmetry_space_group_name_Hall 'P 2 2ab'
_symmetry_space_group_name_H-M 'P 21 21 2'
_atom_sites_solution_hydrogens geom
_atom_sites_solution_primary direct
_atom_sites_solution_secondary difmap
_audit_creation_method SHELXL-97
_cell_angle_alpha 90.00
_cell_angle_beta 90.00
_cell_angle_gamma 90.00
_cell_formula_units_Z 2
_cell_length_a 7.3655(5)
_cell_length_b 11.7786(9)
_cell_length_c 5.5546(4)
_cell_measurement_reflns_used 859
_cell_measurement_temperature 293(2)
_cell_measurement_theta_max 32.9688
_cell_measurement_theta_min 3.2589
_cell_volume 481.89(6)
_computing_cell_refinement
;
CrysAlis RED, Oxford Diffraction Ltd.,
Version 1.171.31.5 (release 28-08-2006 CrysAlis171 .NET)
(compiled Aug 28 2006,13:05:05)
;
_computing_data_collection
;
CrysAlis CCD, Oxford Diffraction Ltd.,
Version 1.171.31.5 (release 28-08-2006 CrysAlis171 .NET)
(compiled Aug 28 2006,13:05:05)
;
_computing_data_reduction
;
CrysAlis RED, Oxford Diffraction Ltd.,
Version 1.171.31.5 (release 28-08-2006 CrysAlis171 .NET)
(compiled Aug 28 2006,13:05:05)
;
_computing_structure_refinement 'SHELXL-97 (Sheldrick, 1997)'
_computing_structure_solution 'SHELXS-97 (Sheldrick, 1990)'
_diffrn_ambient_temperature 293(2)
_diffrn_detector_area_resol_mean 16.1829
_diffrn_measured_fraction_theta_full 0.981
_diffrn_measured_fraction_theta_max 0.981
_diffrn_measurement_device_type 'Oxford Xcalibur 3'
_diffrn_measurement_method \w-scan
_diffrn_radiation_monochromator graphite
_diffrn_radiation_source 'Enhance (Mo) X-ray Source'
_diffrn_radiation_type MoK\a
_diffrn_radiation_wavelength 0.71073
_diffrn_reflns_av_R_equivalents 0.0238
_diffrn_reflns_av_sigmaI/netI 0.0304
_diffrn_reflns_limit_h_max 8
_diffrn_reflns_limit_h_min -8
_diffrn_reflns_limit_k_max 14
_diffrn_reflns_limit_k_min -14
_diffrn_reflns_limit_l_max 2
_diffrn_reflns_limit_l_min -6
_diffrn_reflns_number 3059
_diffrn_reflns_theta_full 25.00
_diffrn_reflns_theta_max 25.02
_diffrn_reflns_theta_min 3.26
_exptl_absorpt_coefficient_mu 0.071
_exptl_absorpt_correction_T_max 1.00000
_exptl_absorpt_correction_T_min 0.80547
_exptl_absorpt_correction_type multi-scan
_exptl_absorpt_process_details
;
CrysAlis RED, Oxford Diffraction Ltd.,
Version 1.171.31.5 (release 28-08-2006 CrysAlis171 .NET)
(compiled Aug 28 2006,13:05:05)
Empirical absorption correction using spherical harmonics,
implemented in SCALE3 ABSPACK scaling algorithm.
;
_exptl_crystal_colour colourless
_exptl_crystal_density_diffrn 1.173
_exptl_crystal_density_method 'not measured'
_exptl_crystal_description prism
_exptl_crystal_F_000 180
_exptl_crystal_size_max 0.15
_exptl_crystal_size_mid 0.05
_exptl_crystal_size_min 0.05
_refine_diff_density_max 0.056
_refine_diff_density_min -0.087
_refine_diff_density_rms 0.020
_refine_ls_abs_structure_details 'Flack H D (1983), Acta Cryst. A39, 876-881'
_refine_ls_abs_structure_Flack 10(10)
_refine_ls_extinction_method none
_refine_ls_goodness_of_fit_ref 0.918
_refine_ls_hydrogen_treatment riding
_refine_ls_matrix_type full
_refine_ls_number_parameters 60
_refine_ls_number_reflns 519
_refine_ls_number_restraints 0
_refine_ls_restrained_S_all 0.918
_refine_ls_R_factor_all 0.0544
_refine_ls_R_factor_gt 0.0310
_refine_ls_shift/su_max 0.000
_refine_ls_shift/su_mean 0.000
_refine_ls_structure_factor_coef Fsqd
_refine_ls_weighting_details 'calc w=1/[\s^2^(Fo^2^)+(0.0387P)^2^+0.0000P] where P=(Fo^2^+2Fc^2^)/3'
_refine_ls_weighting_scheme calc
_refine_ls_wR_factor_gt 0.0667
_refine_ls_wR_factor_ref 0.0727
_reflns_number_gt 285
_reflns_number_total 519
_reflns_threshold_expression >2sigma(I)
_cod_data_source_file c1ce05673e.txt
_cod_data_source_block compound4
_cod_database_code 7206960

loop_
_symmetry_equiv_pos_as_xyz
'x, y, z'
'-x, -y, z'
'-x+1/2, y+1/2, -z'
'x+1/2, -y+1/2, -z'

loop_
_atom_site_label
_atom_site_type_symbol
_atom_site_fract_x
_atom_site_fract_y
_atom_site_fract_z
_atom_site_U_iso_or_equiv
_atom_site_adp_type
_atom_site_occupancy
_atom_site_symmetry_multiplicity
_atom_site_calc_flag
_atom_site_refinement_flags
C1 C 0.0638(3) 0.8723(2) 0.1486(4) 0.0734(7) Uani 1 1 d .
C2 C 0.2105(3) 0.9321(2) 0.2011(4) 0.0783(7) Uani 1 1 d .
H2 H 0.2952 0.9016 0.3071 0.094 Uiso 1 1 calc R
C3 C 0.0314(3) 0.7667(2) 0.2731(5) 0.0941(8) Uani 1 1 d .
C4 C -0.0771(3) 0.90768(19) -0.0301(4) 0.0845(7) Uani 1 1 d .
H4 H -0.1116 0.8421 -0.1287 0.101 Uiso 1 1 calc R
C5 C 0.2450(3) 1.04613(19) 0.0973(4) 0.0947(8) Uani 1 1 d .
H5A H 0.3446 1.0415 -0.0164 0.114 Uiso 1 1 calc R
H5B H 0.2802 1.0979 0.2248 0.114 Uiso 1 1 calc R
C6 C 0.0000 1.0000 -0.1915(6) 0.0965(12) Uani 1 2 d S
H6A H 0.0947 0.9691 -0.2936 0.116 Uiso 0.50 1 calc PR
H6B H -0.0947 1.0309 -0.2936 0.116 Uiso 0.50 1 calc PR
N7 N 0.0030(3) 0.6837(2) 0.3706(4) 0.1350(11) Uani 1 1 d .

loop_
_atom_site_aniso_label
_atom_site_aniso_U_11
_atom_site_aniso_U_22
_atom_site_aniso_U_33
_atom_site_aniso_U_23
_atom_site_aniso_U_13
_atom_site_aniso_U_12
C1 0.0697(15) 0.0803(17) 0.0701(15) -0.0016(13) 0.0157(14) 0.0115(14)
C2 0.0575(14) 0.0976(17) 0.0797(14) 0.0104(15) 0.0027(13) 0.0221(14)
C3 0.0916(18) 0.0894(18) 0.1013(19) 0.0058(17) 0.0315(16) 0.0213(16)
C4 0.0855(18) 0.0910(19) 0.0770(14) -0.0213(14) -0.0115(15) 0.0036(14)
C5 0.0580(14) 0.1118(18) 0.114(2) 0.0158(16) 0.0068(16) 0.0039(14)
C6 0.111(3) 0.123(3) 0.0554(18) 0.000 0.000 0.025(2)
N7 0.139(2) 0.1042(17) 0.162(2) 0.0327(17) 0.0577(19) 0.0145(15)

loop_
_atom_type_symbol
_atom_type_description
_atom_type_scat_dispersion_real
_atom_type_scat_dispersion_imag
_atom_type_scat_source
C C 0.0033 0.0000 'International Tables Vol C Tables 4.2.6.8 and 6.1.1.4'
H H 0.0000 0.0000 'International Tables Vol C Tables 4.2.6.8 and 6.1.1.4'
N N 0.0061 0.0000 'International Tables Vol C Tables 4.2.6.8 and 6.1.1.4'

loop_
_geom_angle_atom_site_label_1
_geom_angle_atom_site_label_2
_geom_angle_atom_site_label_3
_geom_angle
_geom_angle_site_symmetry_1
_geom_angle_site_symmetry_3
C2 C1 C3 119.3(2) . .
C2 C1 C4 124.4(2) . .
C3 C1 C4 116.3(2) . .
C1 C2 C5 122.5(2) . .
C1 C2 H2 118.8 . .
C5 C2 H2 118.8 . .
N7 C3 C1 178.9(3) . .
C1 C4 C6 109.4(2) . .
C1 C4 C5 110.73(18) . 2_575
C6 C4 C5 108.77(18) . 2_575
C1 C4 H4 109.3 . .
C6 C4 H4 109.3 . .
C5 C4 H4 109.3 2_575 .
C2 C5 C4 111.39(18) . 2_575
C2 C5 H5A 109.4 . .
C4 C5 H5A 109.4 2_575 .
C2 C5 H5B 109.4 . .
C4 C5 H5B 109.4 2_575 .
H5A C5 H5B 108.0 . .
C4 C6 C4 107.7(2) 2_575 .
C4 C6 H6A 110.2 2_575 .
C4 C6 H6A 110.2 . .
C4 C6 H6B 110.2 2_575 .
C4 C6 H6B 110.2 . .
H6A C6 H6B 108.5 . .

loop_
_geom_bond_atom_site_label_1
_geom_bond_atom_site_label_2
_geom_bond_distance
_geom_bond_site_symmetry_2
C1 C2 1.323(3) .
C1 C3 1.442(3) .
C1 C4 1.496(3) .
C2 C5 1.483(3) .
C2 H2 0.9300 .
C3 N7 1.137(3) .
C4 C6 1.520(3) .
C4 C5 1.525(3) 2_575
C4 H4 0.9800 .
C5 C4 1.525(3) 2_575
C5 H5A 0.9700 .
C5 H5B 0.9700 .
C6 C4 1.520(3) 2_575
C6 H6A 0.9700 .
C6 H6B 0.9700 .

loop_
_geom_torsion_atom_site_label_1
_geom_torsion_atom_site_label_2
_geom_torsion_atom_site_label_3
_geom_torsion_atom_site_label_4
_geom_torsion
_geom_torsion_site_symmetry_1
_geom_torsion_site_symmetry_4
C3 C1 C2 C5 -174.4(2) . .
C4 C1 C2 C5 4.0(3) . .
C2 C1 C3 N7 155(14) . .
C4 C1 C3 N7 -24(14) . .
C2 C1 C4 C6 17.1(3) . .
C3 C1 C4 C6 -164.38(18) . .
C2 C1 C4 C5 -102.7(3) . 2_575
C3 C1 C4 C5 75.8(2) . 2_575
C1 C2 C5 C4 11.4(3) . 2_575
C1 C4 C6 C4 -52.08(12) . 2_575
C5 C4 C6 C4 68.97(14) 2_575 2_575
